data_7229947
loop_
_publ_author_name
'Chorazy, Szymon'
'Rams, Micha\/l'
'Wyczesany, Maciej'
'Nakabayashi, Koji'
'Ohkoshi, Shin-ichi'
'Sieklucka, Barbara'

_publ_section_title
;
 Antiferromagnetic exchange and long-range magnetic ordering in
 supramolecular networks constructed of hexacyanido-bridged
 LnIII(3-pyridone)--CrIII (Ln = Gd, Tb) chains
;
_journal_issue 9
_journal_name_full CrystEngComm
_journal_page_first 1271
_journal_paper_doi 10.1039/C7CE02077E
_journal_volume 20
_journal_year 2018
_chemical_formula_moiety 'C16 H20 Cr Gd N8 O7'
_chemical_formula_sum 'C16 H20 Cr Gd N8 O7'
_chemical_formula_weight 645.65
_space_group_IT_number 15
_space_group_name_Hall '-C 2yc'
_space_group_name_H-M_alt 'C 1 2/c 1'
_symmetry_cell_setting monoclinic
_symmetry_Int_Tables_number 15
_symmetry_space_group_name_Hall '-C 2yc'
_symmetry_space_group_name_H-M 'C 1 2/c 1'
_atom_sites_solution_hydrogens difmap
_audit_conform_dict_location ftp://ftp.iucr.org/pub/cif_core.dic
_audit_conform_dict_name cif_core.dic
_audit_conform_dict_version 2.4.3
_audit_creation_date 2017-04-02T22:22:38-00:00
_audit_creation_method 'WinGX routine CIF_UPDATE'
_audit_update_record
;
2017-11-19 deposited with the CCDC.
2018-01-10 downloaded from the CCDC.
;
_cell_angle_alpha 90
_cell_angle_beta 116.0730(10)
_cell_angle_gamma 90
_cell_formula_units_Z 4
_cell_length_a 15.8663(5)
_cell_length_b 9.3487(3)
_cell_length_c 18.1863(6)
_cell_measurement_reflns_used 11075
_cell_measurement_temperature 120(2)
_cell_measurement_theta_max 27.449
_cell_measurement_theta_min 3.143
_cell_measurement_wavelength 0.71075
_cell_volume 2423.04(14)
_computing_molecular_graphics 'Ortep for Windows (Farrugia, 2012)'
_computing_publication_material 'WinGX publication routines (Farrugia, 2012)'
_computing_structure_refinement 'SHELXL-2014/7 (Sheldrick, 2014)'
_diffrn_ambient_temperature 120(2)
_diffrn_measured_fraction_theta_full 0.993
_diffrn_measured_fraction_theta_max 0.99
_diffrn_measurement_device_type 'Rigaku R-AXIS RAPID'
_diffrn_measurement_method \w
_diffrn_radiation_probe x-ray
_diffrn_radiation_type MoK\a
_diffrn_radiation_wavelength 0.71075
_diffrn_reflns_av_R_equivalents 0.0291
_diffrn_reflns_av_unetI/netI 0.0232
_diffrn_reflns_Laue_measured_fraction_full 0.993
_diffrn_reflns_Laue_measured_fraction_max 0.99
_diffrn_reflns_limit_h_max 20
_diffrn_reflns_limit_h_min -20
_diffrn_reflns_limit_k_max 12
_diffrn_reflns_limit_k_min -12
_diffrn_reflns_limit_l_max 22
_diffrn_reflns_limit_l_min -23
_diffrn_reflns_number 11075
_diffrn_reflns_point_group_measured_fraction_full 0.993
_diffrn_reflns_point_group_measured_fraction_max 0.99
_diffrn_reflns_theta_full 25.242
_diffrn_reflns_theta_max 27.449
_diffrn_reflns_theta_min 3.143
_diffrn_standards_number 0
_exptl_absorpt_coefficient_mu 3.213
_exptl_absorpt_correction_T_max 1.0000
_exptl_absorpt_correction_T_min 0.6692
_exptl_absorpt_correction_type multi-scan
_exptl_absorpt_process_details 'ABSCOR (Rigaku, 1995)'
_exptl_crystal_colour colorless
_exptl_crystal_density_diffrn 1.77
_exptl_crystal_density_method 'not measured'
_exptl_crystal_description block
_exptl_crystal_F_000 1264
_exptl_crystal_preparation 'Magnetic properties'
_exptl_crystal_size_max 0.28
_exptl_crystal_size_mid 0.1
_exptl_crystal_size_min 0.08
_refine_diff_density_max 1.23
_refine_diff_density_min -1.609
_refine_diff_density_rms 0.224
_refine_ls_extinction_method none
_refine_ls_goodness_of_fit_ref 1.388
_refine_ls_hydrogen_treatment refxyz
_refine_ls_matrix_type full
_refine_ls_number_constraints 0
_refine_ls_number_parameters 187
_refine_ls_number_reflns 2736
_refine_ls_number_restraints 6
_refine_ls_restrained_S_all 1.387
_refine_ls_R_factor_all 0.0232
_refine_ls_R_factor_gt 0.0194
_refine_ls_shift/su_max 0.001
_refine_ls_shift/su_mean 0
_refine_ls_structure_factor_coef Fsqd
_refine_ls_weighting_details 'w=1/[\s^2^(Fo^2^)+(0.0374P)^2^+17.7610P] where P=(Fo^2^+2Fc^2^)/3'
_refine_ls_weighting_scheme calc
_refine_ls_wR_factor_gt 0.0484
_refine_ls_wR_factor_ref 0.092
_reflns_Friedel_coverage 0
_reflns_number_gt 2613
_reflns_number_total 2736
_reflns_threshold_expression 'I > 2\s(I)'
_cod_data_source_file c7ce02077e2.cif
_cod_data_source_block GdCr
_cod_depositor_comments 'Adding full bibliography for 7229947--7229948.cif.'
_cod_original_sg_symbol_H-M 'C 2/c'
_cod_database_code 7229947
_shelx_estimated_absorpt_t_min 0.467
_shelx_estimated_absorpt_t_max 0.783

loop_
_symmetry_equiv_pos_as_xyz
'x, y, z'
'-x, y, -z+1/2'
'x+1/2, y+1/2, z'
'-x+1/2, y+1/2, -z+1/2'
'-x, -y, -z'
'x, -y, z-1/2'
'-x+1/2, -y+1/2, -z'
'x+1/2, -y+1/2, z-1/2'

loop_
_atom_site_label
_atom_site_type_symbol
_atom_site_fract_x
_atom_site_fract_y
_atom_site_fract_z
_atom_site_U_iso_or_equiv
_atom_site_adp_type
_atom_site_occupancy
_atom_site_site_symmetry_order
_atom_site_calc_flag
_atom_site_refinement_flags_posn
_atom_site_refinement_flags_adp
_atom_site_refinement_flags_occupancy
Gd1 Gd 0.5 0.40610(3) 0.25 0.00733(11) Uani 1 2 d S T P
Cr1 Cr 0.75 0.75 0.5 0.00818(19) Uani 1 2 d S . P
O3 O 0.5612(2) 0.1924(4) 0.2133(2) 0.0171(6) Uani 1 1 d D . .
O2 O 0.3813(2) 0.3332(3) 0.1182(2) 0.0186(7) Uani 1 1 d D . .
O4 O 0.5 0.9283(5) 0.25 0.0309(12) Uani 1 2 d DS T P
O1 O 0.6147(2) 0.4715(3) 0.21023(19) 0.0133(6) Uani 1 1 d . . .
N3 N 0.6952(4) 1.0707(5) 0.4334(3) 0.0288(10) Uani 1 1 d . . .
N2 N 0.8898(3) 0.7147(5) 0.4156(2) 0.0200(8) Uani 1 1 d . . .
N1 N 0.5806(3) 0.6214(4) 0.3385(2) 0.0127(7) Uani 1 1 d . . .
N4 N 0.7287(3) 0.7958(4) 0.2017(2) 0.0148(7) Uani 1 1 d D . .
C2 C 0.8414(3) 0.7308(5) 0.4470(3) 0.0133(8) Uani 1 1 d . . .
C3 C 0.7162(3) 0.9559(5) 0.4566(3) 0.0156(8) Uani 1 1 d . . .
C1 C 0.6404(3) 0.6732(4) 0.3944(3) 0.0118(8) Uani 1 1 d . . .
C5 C 0.6327(3) 0.5880(4) 0.1813(3) 0.0106(8) Uani 1 1 d . . .
C8 C 0.6780(3) 0.8439(5) 0.1249(3) 0.0199(9) Uani 1 1 d . . .
C7 C 0.6017(3) 0.7626(6) 0.0731(3) 0.0204(10) Uani 1 1 d . . .
C6 C 0.5794(3) 0.6384(5) 0.1005(3) 0.0170(9) Uani 1 1 d . . .
C4 C 0.7099(3) 0.6753(5) 0.2305(3) 0.0128(8) Uani 1 1 d . . .
H2A H 0.347(4) 0.394(5) 0.075(2) 0.015 Uiso 1 1 d D U .
H2B H 0.351(4) 0.244(3) 0.103(3) 0.015 Uiso 1 1 d D U .
H3A H 0.570(4) 0.193(6) 0.166(2) 0.015 Uiso 1 1 d D U .
H3B H 0.544(4) 0.100(3) 0.222(4) 0.015 Uiso 1 1 d D U .
H8 H 0.699(4) 0.930(6) 0.109(4) 0.019(14) Uiso 1 1 d . . .
H4 H 0.746(5) 0.651(7) 0.284(4) 0.029(16) Uiso 1 1 d . . .
H6 H 0.528(4) 0.583(6) 0.066(4) 0.019(15) Uiso 1 1 d . . .
H4A H 0.543(3) 0.862(5) 0.286(3) 0.022 Uiso 1 1 d D U .
H7 H 0.567(5) 0.796(8) 0.018(4) 0.037(18) Uiso 1 1 d . . .
H4N H 0.776(3) 0.852(6) 0.233(3) 0.025(15) Uiso 1 1 d D . .

loop_
_atom_site_aniso_label
_atom_site_aniso_U_11
_atom_site_aniso_U_22
_atom_site_aniso_U_33
_atom_site_aniso_U_23
_atom_site_aniso_U_13
_atom_site_aniso_U_12
Gd1 0.00773(15) 0.00574(15) 0.00752(15) 0 0.00245(11) 0
Cr1 0.0093(4) 0.0064(4) 0.0070(4) -0.0008(3) 0.0019(3) -0.0005(3)
O3 0.0226(17) 0.0178(16) 0.0143(16) -0.0007(12) 0.0111(13) -0.0013(13)
O2 0.0206(17) 0.0140(16) 0.0120(16) -0.0029(12) -0.0013(13) -0.0034(12)
O4 0.041(3) 0.011(2) 0.040(3) 0 0.017(3) 0
O1 0.0124(14) 0.0141(15) 0.0130(15) 0.0007(11) 0.0053(12) -0.0026(11)
N3 0.035(3) 0.017(2) 0.030(2) 0.0063(18) 0.010(2) 0.0033(18)
N2 0.0165(19) 0.029(2) 0.0126(18) -0.0011(16) 0.0048(16) 0.0003(16)
N1 0.0121(17) 0.0115(17) 0.0133(18) -0.0019(13) 0.0043(15) 0.0000(13)
N4 0.0116(17) 0.0123(18) 0.0186(19) -0.0005(14) 0.0050(15) -0.0054(13)
C2 0.0127(19) 0.013(2) 0.0091(19) -0.0005(15) 0.0007(16) -0.0040(15)
C3 0.017(2) 0.013(2) 0.015(2) 0.0000(16) 0.0050(17) -0.0039(16)
C1 0.0128(19) 0.0107(19) 0.012(2) 0.0001(15) 0.0056(16) 0.0006(15)
C5 0.0097(18) 0.0087(19) 0.015(2) -0.0010(14) 0.0063(16) 0.0037(14)
C8 0.018(2) 0.021(2) 0.021(2) 0.0068(18) 0.0087(19) 0.0001(18)
C7 0.016(2) 0.026(3) 0.016(2) 0.0067(18) 0.0041(18) 0.0010(18)
C6 0.012(2) 0.025(2) 0.011(2) 0.0013(17) 0.0023(17) -0.0052(17)
C4 0.0108(19) 0.014(2) 0.012(2) -0.0007(15) 0.0042(16) 0.0058(15)

loop_
_atom_type_symbol
_atom_type_description
_atom_type_scat_dispersion_real
_atom_type_scat_dispersion_imag
_atom_type_scat_source
Gd Gd -0.1653 3.9035 'International Tables Vol C Tables 4.2.6.8 and 6.1.1.4'
Cr Cr 0.3209 0.6236 'International Tables Vol C Tables 4.2.6.8 and 6.1.1.4'
C C 0.0033 0.0016 'International Tables Vol C Tables 4.2.6.8 and 6.1.1.4'
H H 0 0 'International Tables Vol C Tables 4.2.6.8 and 6.1.1.4'
N N 0.0061 0.0033 'International Tables Vol C Tables 4.2.6.8 and 6.1.1.4'
O O 0.0106 0.006 'International Tables Vol C Tables 4.2.6.8 and 6.1.1.4'

loop_
_geom_angle_atom_site_label_1
_geom_angle_atom_site_label_2
_geom_angle_atom_site_label_3
_geom_angle
_geom_angle_site_symmetry_1
_geom_angle_site_symmetry_3
O1 Gd1 O1 149.39(15) 2_655 .
O1 Gd1 O2 90.43(12) 2_655 .
O1 Gd1 O2 98.17(11) . .
O1 Gd1 O2 98.16(11) 2_655 2_655
O1 Gd1 O2 90.43(12) . 2_655
O2 Gd1 O2 147.09(16) . 2_655
O1 Gd1 O3 70.67(11) 2_655 2_655
O1 Gd1 O3 139.77(11) . 2_655
O2 Gd1 O3 79.01(11) . 2_655
O2 Gd1 O3 74.13(11) 2_655 2_655
O1 Gd1 O3 139.77(11) 2_655 .
O1 Gd1 O3 70.67(11) . .
O2 Gd1 O3 74.13(11) . .
O2 Gd1 O3 79.01(11) 2_655 .
O3 Gd1 O3 70.01(15) 2_655 .
O1 Gd1 N1 80.74(11) 2_655 .
O1 Gd1 N1 75.11(11) . .
O2 Gd1 N1 144.14(11) . .
O2 Gd1 N1 68.76(11) 2_655 .
O3 Gd1 N1 128.67(11) 2_655 .
O3 Gd1 N1 132.18(11) . .
O1 Gd1 N1 75.11(11) 2_655 2_655
O1 Gd1 N1 80.74(11) . 2_655
O2 Gd1 N1 68.76(11) . 2_655
O2 Gd1 N1 144.14(11) 2_655 2_655
O3 Gd1 N1 132.18(11) 2_655 2_655
O3 Gd1 N1 128.67(11) . 2_655
N1 Gd1 N1 75.38(17) . 2_655
C3 Cr1 C3 180 . 7_666
C3 Cr1 C1 89.85(17) . .
C3 Cr1 C1 90.15(17) 7_666 .
C3 Cr1 C1 90.15(17) . 7_666
C3 Cr1 C1 89.85(17) 7_666 7_666
C1 Cr1 C1 180 . 7_666
C3 Cr1 C2 88.82(18) . 7_666
C3 Cr1 C2 91.18(18) 7_666 7_666
C1 Cr1 C2 89.30(16) . 7_666
C1 Cr1 C2 90.70(16) 7_666 7_666
C3 Cr1 C2 91.18(18) . .
C3 Cr1 C2 88.82(18) 7_666 .
C1 Cr1 C2 90.70(16) . .
C1 Cr1 C2 89.30(16) 7_666 .
C2 Cr1 C2 180 7_666 .
Gd1 O3 H3A 119(3) . .
Gd1 O3 H3B 121(4) . .
H3A O3 H3B 111(5) . .
Gd1 O2 H2A 126(3) . .
Gd1 O2 H2B 128(3) . .
H2A O2 H2B 105(5) . .
C5 O1 Gd1 133.8(3) . .
C1 N1 Gd1 152.1(3) . .
C4 N4 C8 123.8(4) . .
C4 N4 H4N 122(4) . .
C8 N4 H4N 114(4) . .
N2 C2 Cr1 176.8(4) . .
N3 C3 Cr1 177.8(5) . .
N1 C1 Cr1 175.2(4) . .
O1 C5 C4 120.8(4) . .
O1 C5 C6 124.4(4) . .
C4 C5 C6 114.8(4) . .
N4 C8 C7 117.8(4) . .
N4 C8 H8 118(4) . .
C7 C8 H8 125(4) . .
C6 C7 C8 120.3(4) . .
C6 C7 H7 122(4) . .
C8 C7 H7 117(4) . .
C7 C6 C5 121.8(4) . .
C7 C6 H6 121(4) . .
C5 C6 H6 118(4) . .
N4 C4 C5 121.4(4) . .
N4 C4 H4 119(4) . .
C5 C4 H4 119(4) . .

loop_
_geom_bond_atom_site_label_1
_geom_bond_atom_site_label_2
_geom_bond_distance
_geom_bond_site_symmetry_2
Gd1 O1 2.317(3) 2_655
Gd1 O1 2.317(3) .
Gd1 O2 2.406(3) .
Gd1 O2 2.406(3) 2_655
Gd1 O3 2.439(3) 2_655
Gd1 O3 2.439(3) .
Gd1 N1 2.544(4) .
Gd1 N1 2.544(4) 2_655
Cr1 C3 2.060(5) .
Cr1 C3 2.060(5) 7_666
Cr1 C1 2.072(4) .
Cr1 C1 2.072(4) 7_666
Cr1 C2 2.072(5) 7_666
Cr1 C2 2.072(5) .
O3 H3A 0.93(2) .
O3 H3B 0.94(2) .
O2 H2A 0.93(2) .
O2 H2B 0.94(2) .
O4 H4A 0.94(2) .
O1 C5 1.293(5) .
N3 C3 1.148(7) .
N2 C2 1.151(6) .
N1 C1 1.148(6) .
N4 C4 1.330(6) .
N4 C8 1.345(6) .
N4 H4N 0.89(2) .
C5 C4 1.416(6) .
C5 C6 1.417(6) .
C8 C7 1.389(7) .
C8 H8 0.96(6) .
C7 C6 1.370(7) .
C7 H7 0.96(7) .
C6 H6 0.94(6) .
C4 H4 0.92(7) .

loop_
_geom_torsion_atom_site_label_1
_geom_torsion_atom_site_label_2
_geom_torsion_atom_site_label_3
_geom_torsion_atom_site_label_4
_geom_torsion
Gd1 O1 C5 C4 107.0(4)
Gd1 O1 C5 C6 -73.4(6)
C4 N4 C8 C7 0.1(7)
N4 C8 C7 C6 0.4(8)
C8 C7 C6 C5 -0.3(8)
O1 C5 C6 C7 -180.0(4)
C4 C5 C6 C7 -0.4(7)
C8 N4 C4 C5 -0.8(7)
O1 C5 C4 N4 -179.5(4)
C6 C5 C4 N4 0.9(6)
